data_4078165
loop_
_publ_author_name
'Siwatch, Rahul Kumar'
'Nagendran, Selvarajan'

_publ_section_title
;
 Germaester Complexes with a Ge(E)Ot-Bu Moiety (E = S or Se)
;
_journal_issue 8
_journal_name_full Organometallics
_journal_page_first 3389
_journal_paper_doi 10.1021/om300173s
_journal_volume 31
_journal_year 2012
_chemical_formula_moiety 'C19 H32 Ge N2 O S'
_chemical_formula_sum 'C19 H32 Ge N2 O S'
_chemical_formula_weight 409.15
_chemical_name_systematic
; 
 ? 
;
_space_group_IT_number 14
_symmetry_cell_setting monoclinic
_symmetry_space_group_name_Hall '-P 2yn'
_symmetry_space_group_name_H-M 'P 1 21/n 1'
_atom_sites_solution_hydrogens geom
_atom_sites_solution_primary direct
_atom_sites_solution_secondary difmap
_audit_creation_method SHELXL-97
_cell_angle_alpha 90.00
_cell_angle_beta 108.605(5)
_cell_angle_gamma 90.00
_cell_formula_units_Z 4
_cell_length_a 14.432(3)
_cell_length_b 9.732(2)
_cell_length_c 15.683(4)
_cell_measurement_reflns_used 2763
_cell_measurement_temperature 273(2)
_cell_measurement_theta_max 25.000
_cell_measurement_theta_min 1.82
_cell_volume 2087.6(8)
_computing_cell_refinement 'Bruker SMART'
_computing_data_collection 'Bruker SMART'
_computing_data_reduction 'Bruker SAINT'
_computing_molecular_graphics 'Bruker SHELXTL'
_computing_publication_material 'Bruker SHELXTL'
_computing_structure_refinement 'SHELXL-97 (Sheldrick, 1997)'
_computing_structure_solution 'SHELXS-97 (Sheldrick, 1990)'
_diffrn_ambient_temperature 273(2)
_diffrn_measured_fraction_theta_full 0.996
_diffrn_measured_fraction_theta_max 0.996
_diffrn_measurement_device_type 'CCD area detector'
_diffrn_measurement_method 'phi and omega scans'
_diffrn_radiation_monochromator graphite
_diffrn_radiation_source 'fine-focus sealed tube'
_diffrn_radiation_type MoK\a
_diffrn_radiation_wavelength 0.71073
_diffrn_reflns_av_R_equivalents 0.0559
_diffrn_reflns_av_sigmaI/netI 0.0622
_diffrn_reflns_limit_h_max 16
_diffrn_reflns_limit_h_min -17
_diffrn_reflns_limit_k_max 11
_diffrn_reflns_limit_k_min -11
_diffrn_reflns_limit_l_max 18
_diffrn_reflns_limit_l_min -15
_diffrn_reflns_number 11233
_diffrn_reflns_theta_full 25.00
_diffrn_reflns_theta_max 25.00
_diffrn_reflns_theta_min 1.67
_exptl_absorpt_coefficient_mu 1.575
_exptl_absorpt_correction_T_max 0.788
_exptl_absorpt_correction_T_min 0.591
_exptl_absorpt_correction_type multi-scan
_exptl_absorpt_process_details '(SADABS; Bruker, 2000)'
_exptl_crystal_colour yellow
_exptl_crystal_density_diffrn 1.302
_exptl_crystal_density_method 'not measured'
_exptl_crystal_description plate
_exptl_crystal_F_000 864.0
_exptl_crystal_size_max 0.566
_exptl_crystal_size_mid 0.282
_exptl_crystal_size_min 0.153
_refine_diff_density_max 0.710
_refine_diff_density_min -0.469
_refine_diff_density_rms 0.206
_refine_ls_extinction_method none
_refine_ls_goodness_of_fit_ref 1.003
_refine_ls_hydrogen_treatment constr
_refine_ls_matrix_type full
_refine_ls_number_parameters 226
_refine_ls_number_reflns 3665
_refine_ls_number_restraints 0
_refine_ls_restrained_S_all 1.003
_refine_ls_R_factor_all 0.0793
_refine_ls_R_factor_gt 0.0503
_refine_ls_shift/su_max 0.000
_refine_ls_shift/su_mean 0.000
_refine_ls_structure_factor_coef Fsqd
_refine_ls_weighting_details 'calc w=1/[\s^2^(Fo^2^)+(0.0823P)^2^+0.0000P] where P=(Fo^2^+2Fc^2^)/3'
_refine_ls_weighting_scheme calc
_refine_ls_wR_factor_gt 0.1202
_refine_ls_wR_factor_ref 0.1467
_reflns_number_gt 2540
_reflns_number_total 3680
_reflns_threshold_expression >2sigma(I)
_cod_data_source_file om300173s_si_001.cif
_cod_data_source_block 5
_cod_original_sg_symbol_H-M 'P 21/n'
_cod_database_code 4078165

loop_
_symmetry_equiv_pos_as_xyz
'x, y, z'
'-x+1/2, y+1/2, -z+1/2'
'-x, -y, -z'
'x-1/2, -y-1/2, z-1/2'

loop_
_atom_site_label
_atom_site_type_symbol
_atom_site_fract_x
_atom_site_fract_y
_atom_site_fract_z
_atom_site_U_iso_or_equiv
_atom_site_adp_type
_atom_site_occupancy
_atom_site_symmetry_multiplicity
_atom_site_calc_flag
_atom_site_refinement_flags
Ge1 Ge 0.28592(3) 0.26902(5) 0.04962(3) 0.0445(2) Uani 1 1 d .
S1 S 0.23952(10) 0.16231(14) -0.07125(9) 0.0626(4) Uani 1 1 d .
O1 O 0.2270(3) 0.2511(3) 0.1320(2) 0.0579(9) Uani 1 1 d .
N1 N 0.4199(3) 0.2666(3) 0.1247(3) 0.0447(10) Uani 1 1 d .
N2 N 0.3060(3) 0.4629(4) 0.0417(2) 0.0453(10) Uani 1 1 d .
C1 C 0.4590(3) 0.3934(4) 0.1397(3) 0.0423(11) Uani 1 1 d .
C2 C 0.5416(3) 0.4266(5) 0.2139(3) 0.0520(12) Uani 1 1 d .
H2 H 0.5589 0.3591 0.2582 0.062 Uiso 1 1 calc R
C3 C 0.6014(4) 0.5414(5) 0.2329(4) 0.0594(14) Uani 1 1 d .
H3 H 0.6490 0.5421 0.2893 0.071 Uiso 1 1 calc R
C4 C 0.6004(4) 0.6559(5) 0.1792(4) 0.0627(15) Uani 1 1 d .
H4 H 0.6509 0.7192 0.1997 0.075 Uiso 1 1 calc R
C5 C 0.5299(4) 0.6823(5) 0.0978(4) 0.0530(13) Uani 1 1 d .
H5 H 0.5439 0.7544 0.0651 0.064 Uiso 1 1 calc R
C6 C 0.4425(3) 0.6182(5) 0.0581(3) 0.0490(12) Uani 1 1 d .
H6 H 0.4036 0.6617 0.0063 0.059 Uiso 1 1 calc R
C7 C 0.4002(3) 0.4995(4) 0.0804(3) 0.0426(11) Uani 1 1 d .
C8 C 0.4720(4) 0.1398(5) 0.1725(3) 0.0541(13) Uani 1 1 d .
C9 C 0.2265(4) 0.5593(5) -0.0134(4) 0.0587(14) Uani 1 1 d .
C10 C 0.4176(4) 0.0157(5) 0.1188(4) 0.0770(18) Uani 1 1 d .
H10A H 0.4502 -0.0674 0.1450 0.116 Uiso 1 1 calc R
H10B H 0.4170 0.0226 0.0576 0.116 Uiso 1 1 calc R
H10C H 0.3516 0.0145 0.1203 0.116 Uiso 1 1 calc R
C11 C 0.4648(4) 0.1316(6) 0.2636(4) 0.0779(18) Uani 1 1 d .
H11A H 0.5115 0.1928 0.3027 0.117 Uiso 1 1 calc R
H11B H 0.4780 0.0392 0.2857 0.117 Uiso 1 1 calc R
H11C H 0.4001 0.1573 0.2622 0.117 Uiso 1 1 calc R
C12 C 0.5770(4) 0.1324(6) 0.1706(4) 0.0759(17) Uani 1 1 d .
H12A H 0.6152 0.2033 0.2082 0.114 Uiso 1 1 calc R
H12B H 0.5774 0.1450 0.1100 0.114 Uiso 1 1 calc R
H12C H 0.6043 0.0443 0.1923 0.114 Uiso 1 1 calc R
C13 C 0.1290(4) 0.4959(5) -0.0156(4) 0.0720(17) Uani 1 1 d .
H13A H 0.1231 0.4060 -0.0420 0.108 Uiso 1 1 calc R
H13B H 0.0764 0.5529 -0.0508 0.108 Uiso 1 1 calc R
H13C H 0.1263 0.4890 0.0446 0.108 Uiso 1 1 calc R
C14 C 0.2321(4) 0.7009(5) 0.0318(4) 0.0810(19) Uani 1 1 d .
H14A H 0.2346 0.6889 0.0933 0.122 Uiso 1 1 calc R
H14B H 0.1753 0.7538 0.0004 0.122 Uiso 1 1 calc R
H14C H 0.2898 0.7482 0.0300 0.122 Uiso 1 1 calc R
C15 C 0.2292(4) 0.5666(6) -0.1088(4) 0.0774(18) Uani 1 1 d .
H15A H 0.2903 0.6058 -0.1088 0.116 Uiso 1 1 calc R
H15B H 0.1763 0.6229 -0.1442 0.116 Uiso 1 1 calc R
H15C H 0.2229 0.4758 -0.1338 0.116 Uiso 1 1 calc R
C16 C 0.1446(4) 0.1683(5) 0.1377(4) 0.0671(16) Uani 1 1 d .
C17 C 0.1121(7) 0.2384(7) 0.2074(6) 0.117(3) Uani 1 1 d .
H17A H 0.1645 0.2388 0.2634 0.175 Uiso 1 1 calc R
H17B H 0.0570 0.1903 0.2147 0.175 Uiso 1 1 calc R
H17C H 0.0936 0.3312 0.1890 0.175 Uiso 1 1 calc R
C18 C 0.1769(6) 0.0236(6) 0.1672(7) 0.141(4) Uani 1 1 d .
H18A H 0.1835 -0.0274 0.1170 0.212 Uiso 1 1 calc R
H18B H 0.1290 -0.0199 0.1889 0.212 Uiso 1 1 calc R
H18C H 0.2387 0.0260 0.2143 0.212 Uiso 1 1 calc R
C19 C 0.0590(5) 0.1712(9) 0.0477(5) 0.119(3) Uani 1 1 d .
H19A H 0.0439 0.2648 0.0289 0.179 Uiso 1 1 calc R
H19B H 0.0026 0.1284 0.0559 0.179 Uiso 1 1 calc R
H19C H 0.0776 0.1224 0.0025 0.179 Uiso 1 1 calc R

loop_
_atom_site_aniso_label
_atom_site_aniso_U_11
_atom_site_aniso_U_22
_atom_site_aniso_U_33
_atom_site_aniso_U_23
_atom_site_aniso_U_13
_atom_site_aniso_U_12
Ge1 0.0460(3) 0.0406(3) 0.0407(3) -0.0046(2) 0.0052(2) 0.0022(2)
S1 0.0706(9) 0.0610(8) 0.0494(8) -0.0174(6) 0.0094(7) -0.0073(7)
O1 0.061(2) 0.056(2) 0.056(2) -0.0101(16) 0.0187(18) -0.0103(16)
N1 0.043(2) 0.039(2) 0.045(2) 0.0003(17) 0.0029(18) 0.0033(16)
N2 0.040(2) 0.044(2) 0.045(2) -0.0028(17) 0.0039(19) 0.0060(17)
C1 0.045(3) 0.042(3) 0.038(3) -0.003(2) 0.010(2) 0.005(2)
C2 0.050(3) 0.052(3) 0.046(3) 0.006(2) 0.004(2) 0.002(2)
C3 0.051(3) 0.062(3) 0.053(3) -0.006(3) 0.000(3) -0.001(3)
C4 0.050(3) 0.052(3) 0.078(4) -0.013(3) 0.010(3) -0.011(2)
C5 0.060(3) 0.043(3) 0.058(3) 0.000(2) 0.021(3) -0.004(2)
C6 0.052(3) 0.043(3) 0.047(3) -0.002(2) 0.009(2) 0.009(2)
C7 0.052(3) 0.040(2) 0.036(3) -0.0052(19) 0.013(2) 0.008(2)
C8 0.057(3) 0.041(3) 0.055(3) 0.008(2) 0.004(3) 0.008(2)
C9 0.056(3) 0.046(3) 0.062(3) -0.002(3) 0.002(3) 0.013(2)
C10 0.071(4) 0.041(3) 0.109(5) 0.001(3) 0.015(4) 0.009(3)
C11 0.088(4) 0.067(4) 0.066(4) 0.020(3) 0.007(4) -0.001(3)
C12 0.064(4) 0.060(3) 0.093(5) 0.008(3) 0.010(3) 0.017(3)
C13 0.049(3) 0.067(4) 0.083(4) 0.000(3) -0.002(3) 0.017(3)
C14 0.074(4) 0.056(3) 0.095(5) -0.019(3) 0.002(4) 0.018(3)
C15 0.083(4) 0.083(4) 0.047(3) 0.015(3) -0.007(3) 0.009(3)
C16 0.063(4) 0.054(3) 0.090(4) -0.014(3) 0.032(3) -0.006(3)
C17 0.143(8) 0.120(6) 0.118(7) -0.035(5) 0.086(6) -0.036(5)
C18 0.097(5) 0.061(4) 0.281(12) 0.021(6) 0.082(7) 0.003(4)
C19 0.069(5) 0.160(7) 0.125(7) 0.003(6) 0.025(5) -0.032(5)

loop_
_atom_type_symbol
_atom_type_description
_atom_type_scat_dispersion_real
_atom_type_scat_dispersion_imag
_atom_type_scat_source
C C 0.0033 0.0016 'International Tables Vol C Tables 4.2.6.8 and 6.1.1.4'
H H 0.0000 0.0000 'International Tables Vol C Tables 4.2.6.8 and 6.1.1.4'
N N 0.0061 0.0033 'International Tables Vol C Tables 4.2.6.8 and 6.1.1.4'
O O 0.0106 0.0060 'International Tables Vol C Tables 4.2.6.8 and 6.1.1.4'
S S 0.1246 0.1234 'International Tables Vol C Tables 4.2.6.8 and 6.1.1.4'
Ge Ge 0.1547 1.8001 'International Tables Vol C Tables 4.2.6.8 and 6.1.1.4'

loop_
_geom_angle_atom_site_label_1
_geom_angle_atom_site_label_2
_geom_angle_atom_site_label_3
_geom_angle
O1 Ge1 N1 100.14(17)
O1 Ge1 N2 105.19(15)
N1 Ge1 N2 84.73(14)
O1 Ge1 S1 121.86(11)
N1 Ge1 S1 121.55(12)
N2 Ge1 S1 116.37(12)
C16 O1 Ge1 133.5(3)
C1 N1 C8 123.2(4)
C1 N1 Ge1 112.3(3)
C8 N1 Ge1 123.9(3)
C7 N2 C9 124.3(4)
C7 N2 Ge1 112.5(3)
C9 N2 Ge1 122.8(3)
N1 C1 C2 123.3(4)
N1 C1 C7 114.2(4)
C2 C1 C7 121.8(4)
C3 C2 C1 131.8(5)
C3 C2 H2 114.1
C1 C2 H2 114.1
C2 C3 C4 128.9(5)
C2 C3 H3 115.5
C4 C3 H3 115.5
C5 C4 C3 124.8(5)
C5 C4 H4 117.6
C3 C4 H4 117.6
C6 C5 C4 129.7(5)
C6 C5 H5 115.2
C4 C5 H5 115.2
C5 C6 C7 132.5(5)
C5 C6 H6 113.8
C7 C6 H6 113.8
N2 C7 C6 124.2(4)
N2 C7 C1 113.4(4)
C6 C7 C1 121.9(4)
C11 C8 N1 110.4(4)
C11 C8 C12 113.3(5)
N1 C8 C12 111.6(4)
C11 C8 C10 107.9(5)
N1 C8 C10 106.5(4)
C12 C8 C10 106.8(4)
C15 C9 N2 109.8(4)
C15 C9 C13 108.1(5)
N2 C9 C13 106.6(4)
C15 C9 C14 113.6(5)
N2 C9 C14 111.8(4)
C13 C9 C14 106.5(5)
C8 C10 H10A 109.5
C8 C10 H10B 109.5
H10A C10 H10B 109.5
C8 C10 H10C 109.5
H10A C10 H10C 109.5
H10B C10 H10C 109.5
C8 C11 H11A 109.5
C8 C11 H11B 109.5
H11A C11 H11B 109.5
C8 C11 H11C 109.5
H11A C11 H11C 109.5
H11B C11 H11C 109.5
C8 C12 H12A 109.5
C8 C12 H12B 109.5
H12A C12 H12B 109.5
C8 C12 H12C 109.5
H12A C12 H12C 109.5
H12B C12 H12C 109.5
C9 C13 H13A 109.5
C9 C13 H13B 109.5
H13A C13 H13B 109.5
C9 C13 H13C 109.5
H13A C13 H13C 109.5
H13B C13 H13C 109.5
C9 C14 H14A 109.5
C9 C14 H14B 109.5
H14A C14 H14B 109.5
C9 C14 H14C 109.5
H14A C14 H14C 109.5
H14B C14 H14C 109.5
C9 C15 H15A 109.5
C9 C15 H15B 109.5
H15A C15 H15B 109.5
C9 C15 H15C 109.5
H15A C15 H15C 109.5
H15B C15 H15C 109.5
O1 C16 C17 104.2(5)
O1 C16 C18 110.9(5)
C17 C16 C18 110.0(6)
O1 C16 C19 111.2(5)
C17 C16 C19 108.3(6)
C18 C16 C19 112.0(6)
C16 C17 H17A 109.5
C16 C17 H17B 109.5
H17A C17 H17B 109.5
C16 C17 H17C 109.5
H17A C17 H17C 109.5
H17B C17 H17C 109.5
C16 C18 H18A 109.5
C16 C18 H18B 109.5
H18A C18 H18B 109.5
C16 C18 H18C 109.5
H18A C18 H18C 109.5
H18B C18 H18C 109.5
C16 C19 H19A 109.5
C16 C19 H19B 109.5
H19A C19 H19B 109.5
C16 C19 H19C 109.5
H19A C19 H19C 109.5
H19B C19 H19C 109.5

loop_
_geom_bond_atom_site_label_1
_geom_bond_atom_site_label_2
_geom_bond_distance
Ge1 O1 1.768(4)
Ge1 N1 1.917(4)
Ge1 N2 1.919(4)
Ge1 S1 2.0760(14)
O1 C16 1.462(6)
N1 C1 1.346(5)
N1 C8 1.513(5)
N2 C7 1.347(5)
N2 C9 1.520(6)
C1 C2 1.412(6)
C1 C7 1.466(6)
C2 C3 1.385(7)
C2 H2 0.9300
C3 C4 1.395(7)
C3 H3 0.9300
C4 C5 1.379(7)
C4 H4 0.9300
C5 C6 1.365(6)
C5 H5 0.9300
C6 C7 1.402(6)
C6 H6 0.9300
C8 C11 1.469(7)
C8 C12 1.526(7)
C8 C10 1.536(7)
C9 C15 1.510(8)
C9 C13 1.526(7)
C9 C14 1.539(6)
C10 H10A 0.9600
C10 H10B 0.9600
C10 H10C 0.9600
C11 H11A 0.9600
C11 H11B 0.9600
C11 H11C 0.9600
C12 H12A 0.9600
C12 H12B 0.9600
C12 H12C 0.9600
C13 H13A 0.9600
C13 H13B 0.9600
C13 H13C 0.9600
C14 H14A 0.9600
C14 H14B 0.9600
C14 H14C 0.9600
C15 H15A 0.9600
C15 H15B 0.9600
C15 H15C 0.9600
C16 C17 1.485(8)
C16 C18 1.509(8)
C16 C19 1.552(9)
C17 H17A 0.9600
C17 H17B 0.9600
C17 H17C 0.9600
C18 H18A 0.9600
C18 H18B 0.9600
C18 H18C 0.9600
C19 H19A 0.9600
C19 H19B 0.9600
C19 H19C 0.9600

loop_
_geom_torsion_atom_site_label_1
_geom_torsion_atom_site_label_2
_geom_torsion_atom_site_label_3
_geom_torsion_atom_site_label_4
_geom_torsion
N1 Ge1 O1 C16 -136.2(4)
N2 Ge1 O1 C16 136.6(4)
S1 Ge1 O1 C16 1.3(5)
O1 Ge1 N1 C1 -100.7(3)
N2 Ge1 N1 C1 3.8(3)
S1 Ge1 N1 C1 121.7(3)
O1 Ge1 N1 C8 71.3(4)
N2 Ge1 N1 C8 175.9(4)
S1 Ge1 N1 C8 -66.3(4)
O1 Ge1 N2 C7 106.2(3)
N1 Ge1 N2 C7 7.1(3)
S1 Ge1 N2 C7 -115.7(3)
O1 Ge1 N2 C9 -81.7(4)
N1 Ge1 N2 C9 179.2(4)
S1 Ge1 N2 C9 56.5(4)
C8 N1 C1 C2 -14.3(7)
Ge1 N1 C1 C2 157.8(4)
C8 N1 C1 C7 174.6(4)
Ge1 N1 C1 C7 -13.3(5)
N1 C1 C2 C3 167.6(5)
C7 C1 C2 C3 -22.0(8)
C1 C2 C3 C4 -4.8(10)
C2 C3 C4 C5 7.3(10)
C3 C4 C5 C6 9.7(9)
C4 C5 C6 C7 -7.6(9)
C9 N2 C7 C6 -16.0(7)
Ge1 N2 C7 C6 156.0(4)
C9 N2 C7 C1 172.2(4)
Ge1 N2 C7 C1 -15.8(5)
C5 C6 C7 N2 168.6(5)
C5 C6 C7 C1 -20.3(8)
N1 C1 C7 N2 19.5(6)
C2 C1 C7 N2 -151.7(4)
N1 C1 C7 C6 -152.5(4)
C2 C1 C7 C6 36.2(7)
C1 N1 C8 C11 78.7(6)
Ge1 N1 C8 C11 -92.5(5)
C1 N1 C8 C12 -48.2(6)
Ge1 N1 C8 C12 140.6(4)
C1 N1 C8 C10 -164.4(4)
Ge1 N1 C8 C10 24.4(6)
C7 N2 C9 C15 82.7(5)
Ge1 N2 C9 C15 -88.5(5)
C7 N2 C9 C13 -160.3(4)
Ge1 N2 C9 C13 28.4(5)
C7 N2 C9 C14 -44.3(7)
Ge1 N2 C9 C14 144.5(4)
Ge1 O1 C16 C17 -160.4(5)
Ge1 O1 C16 C18 81.3(7)
Ge1 O1 C16 C19 -44.0(7)
